data_8102447
loop_
_publ_author_name
'Alain Bekaert'
'Bernard Viossat'
'Jean Daniel Brion'
'Pascale Lemoine'

_publ_section_references
;

1. Bekaert, A., Barberan, O.; Kaloun, E. B.; Danan, A.; Brion, J. D.;
 Lemoine, P.; Viossat, B.: Crystal structure of N-methylpyrrolidone-2-one-N-
methylpyrrolidine-2-onium perbromide, C~10~H~19~Br~3~N~2~O~2~. Z. Kristallogr. 
NCS 216 (2001) 457-458.

2. Tafel, J.; Wassmuth, O.: \"Uber das Pyrrolidon. Ber. 40 (1907) 2831-2842.

3. Daniels, W. E.; Chiddix M. E.; Glickman S.: A. Lactam Complexes of 
Bromine-Hydrogen Bromide. J. Org. Chem. 28 (1963) 573-574.

4. Trowbridge, P. F.; Diehl, O. C.: Halogen derivatives of pyridine.
 J. Am. Chem. Soc. 19 (1897) 558-75.  

5. Chattaway, F. D.; Hoyle, George.: Perhalides of quaternary ammonium salts.
 J. Chem. Soc. Trans. 123 (1923) 654-62.

6. Englert, S. Mary Elizabeth; McElvain, S. M.: Bromination of pyridine.
 J. Am. Chem. Soc. 51 (1929) 863-6.

7. Guttman, D. E.; Higuchi, T.: Study of possible complex formation between 
macromolecules and certain pharmaceuticals. IX. Formation of iodine-iodide 
complexes with polyethylene glycol. J. Am. Pharm. Assn. Ed. 44 (1955) 
668-78.

8. Boeyens, J. C. A.; Denner, L.; Howard, A. S.; Michael, J. P.: Tris
(2-pyrrolidinone) hydrogen tribromide: crystal structure and 
hydrogen-bonding characteristics. S. Afr. J. Chem. 39 (1986) 217-220.

9. Gavezzotti, A.; Filippini, G.: Geometry of the intermolecular X-H...Y 
(X, Y = N, O) hydrogen bond and the calibration of empirical hydrogen-bond 
potentials. J. Phys. Chem. 98 (1994) 4831-4837.

10. Goddard, R.;Heinemann,O.; Kr\"uger,C.; Magdo, I; Mark, F.; Schaffner, K. A 
low-temperature phase of 2-pyrrolidone. Acta Crystallogr. C54 (1998) 501-504.

11. Bekaert, A., Barberan, O.; Kaloun, E. B.; Rabhi, C.; Danan, A.; Brion, J. 
D.; Lemoine, P.; Viossat, B.: Crystal structure of hexakis(N,N-
dimethylformamide-O)aluminium(III) tris(tri-
bromide), Al[(CH~3~)~2~N(CH)O]~6~(Br~3~)~3~. Z. Kristallogr. NCS 217 (2002) 
128-130.

12. Altomare, A.; Cascarano; G.; Giacovazzo, G; Guagliardi, A.; Burla, M.C.;
Polidori, G.; Camalli, M.: SIR92- a program for automatic solution of crystal
structures by direct methods. J. Appl. Cryst. 7 (1994) 435-436.

13. Sheldrick, G.M.: SHELXL-97.: A computer program for refinement of Crystal
Structures. University of G\"ottingen, Germany 1997.

14. Watkin, D.J.; Prout, C.K.; Pearce, L.J: CAMERON. Chemical
Crystallography Laboratory, Oxford, England 1996.

15. Farrugia, L. J.: WinGX - Version 1.63.02. An integrated System of 
Windows Programs for the solution, Refinement and Analysis of Single 
Crystals X-Ray Diffraction Data. J  Appl. Crystallogr., 32 (1999) 837-838.

;
_publ_section_title
;
 Refinement of crystal structure of tris[pyrrolidine-2-one] hydrogen
 tribromide, (C4H7NO)3HBr3
;
_journal_issue 4
_journal_name_full 'Zeitschrift f\"ur Kristallographie - New Crystal Structures'
_journal_page_first 676
_journal_volume 224
_journal_year 2009
_chemical_formula_moiety 'C4 H8 N O, 2(C4 H7 N O), Br3'
_chemical_formula_sum 'C12 H22 Br3 N3 O3'
_chemical_formula_weight 496.06
_chemical_name_systematic
;
bis[pyrrolidine-2-one]-pyrrolidine-2-onium perbromide
;
_space_group_IT_number 14
_symmetry_cell_setting monoclinic
_symmetry_space_group_name_Hall '-P 2yab'
_symmetry_space_group_name_H-M 'P 1 21/a 1'
_atom_sites_solution_hydrogens geom
_atom_sites_solution_primary direct
_atom_sites_solution_secondary difmap
_audit_creation_method 'WinGX routine CIF_UPDATE'
_cell_angle_alpha 90.00
_cell_angle_beta 105.19(2)
_cell_angle_gamma 90.00
_cell_formula_units_Z 4
_cell_length_a 11.932(2)
_cell_length_b 10.091(2)
_cell_length_c 15.514(3)
_cell_measurement_reflns_used 25
_cell_measurement_temperature 293(2)
_cell_measurement_theta_max 8.950
_cell_measurement_theta_min 4.067
_cell_volume 1802.7(6)
_computing_cell_refinement 'CAD4 Express (Enraf Nonius, 1994)'
_computing_data_collection 'CAD4 Express (Enraf Nonius, 1994)'
_computing_data_reduction 'XCAD4 (Harms & Wocadlo, 1995)'
_computing_molecular_graphics 'CAMERON(Watkin et al., 1996)'
_computing_publication_material 'WinGX - version 1.63.02 (Farrugia, 1999)'
_computing_structure_refinement 'SHELXL-97 (Sheldrick, 1997)'
_computing_structure_solution 'SIR92(Altomare et al., 1994)'
_diffrn_ambient_temperature 293(2)
_diffrn_measured_fraction_theta_full 0.996
_diffrn_measured_fraction_theta_max 0.996
_diffrn_measurement_device_type 'Enraf-nonius CAD4'
_diffrn_measurement_method '\w - 2\q'
_diffrn_radiation_monochromator graphite
_diffrn_radiation_source 'fine-focus sealed tube'
_diffrn_radiation_type MoK\a
_diffrn_radiation_wavelength 0.71073
_diffrn_reflns_av_R_equivalents 0.0745
_diffrn_reflns_av_sigmaI/netI 0.0935
_diffrn_reflns_limit_h_max 16
_diffrn_reflns_limit_h_min 0
_diffrn_reflns_limit_k_max 14
_diffrn_reflns_limit_k_min -14
_diffrn_reflns_limit_l_max 21
_diffrn_reflns_limit_l_min -21
_diffrn_reflns_number 10628
_diffrn_reflns_theta_full 30.03
_diffrn_reflns_theta_max 30.03
_diffrn_reflns_theta_min 2.43
_diffrn_standards_decay_% none
_diffrn_standards_interval_time 60
_diffrn_standards_number 3
_exptl_absorpt_coefficient_mu 6.725
_exptl_absorpt_correction_T_max 0.3655
_exptl_absorpt_correction_T_min 0.1827
_exptl_absorpt_correction_type multi-scan
_exptl_absorpt_process_details "'multi-scan (Blessing, 1995)'"
_exptl_crystal_colour violet
_exptl_crystal_density_diffrn 1.828
_exptl_crystal_density_method 'not measured'
_exptl_crystal_description parallelepiped
_exptl_crystal_F_000 976
_exptl_crystal_size_max 0.30
_exptl_crystal_size_mid 0.22
_exptl_crystal_size_min 0.15
_refine_diff_density_max 0.580
_refine_diff_density_min -0.921
_refine_diff_density_rms 0.104
_refine_ls_extinction_method none
_refine_ls_goodness_of_fit_ref 0.893
_refine_ls_hydrogen_treatment mixed
_refine_ls_matrix_type full
_refine_ls_number_parameters 204
_refine_ls_number_reflns 5237
_refine_ls_number_restraints 1
_refine_ls_restrained_S_all 0.893
_refine_ls_R_factor_all 0.1615
_refine_ls_R_factor_gt 0.0380
_refine_ls_shift/su_max 0.000
_refine_ls_shift/su_mean 0.000
_refine_ls_structure_factor_coef Fsqd
_refine_ls_weighting_details 'calc w=1/[\s^2^(Fo^2^)+(0.0534P)^2^+0.0000P] where P=(Fo^2^+2Fc^2^)/3'
_refine_ls_weighting_scheme calc
_refine_ls_wR_factor_gt 0.0853
_refine_ls_wR_factor_ref 0.1141
_reflns_number_gt 2079
_reflns_number_total 5237
_reflns_threshold_expression >2sigma(I)
_cod_data_source_file 1267-2622.cff
_cod_data_source_block ab129
_cod_original_sg_symbol_H-M 'P 21/a'
_cod_database_code 8102447

loop_
_symmetry_equiv_pos_as_xyz
'x, y, z'
'-x+1/2, y+1/2, -z'
'-x, -y, -z'
'x-1/2, -y-1/2, z'

loop_
_atom_site_label
_atom_site_type_symbol
_atom_site_fract_x
_atom_site_fract_y
_atom_site_fract_z
_atom_site_U_iso_or_equiv
_atom_site_adp_type
_atom_site_occupancy
_atom_site_symmetry_multiplicity
_atom_site_calc_flag
_atom_site_refinement_flags
_atom_site_disorder_assembly
_atom_site_disorder_group
Br1 Br 0.26920(3) 0.48775(4) 0.24021(3) 0.04892(12) Uani 1 1 d . . .
Br2 Br 0.12472(4) 0.49653(4) 0.08850(3) 0.05962(14) Uani 1 1 d . . .
Br3 Br 0.41998(4) 0.48284(5) 0.39145(3) 0.07095(17) Uani 1 1 d . . .
N1 N 0.3316(3) 0.1772(3) 0.1199(2) 0.0424(8) Uani 1 1 d D . .
H1 H 0.271(3) 0.161(4) 0.088(2) 0.055(8) Uiso 1 1 d D . .
C2 C 0.3626(3) 0.1323(3) 0.1987(2) 0.0379(8) Uani 1 1 d . . .
C3 C 0.4771(3) 0.1869(4) 0.2488(2) 0.0480(10) Uani 1 1 d . . .
H3A H 0.5353 0.1175 0.2631 0.058 Uiso 1 1 calc R . .
H3B H 0.4716 0.2289 0.3038 0.058 Uiso 1 1 calc R . .
C4 C 0.5068(3) 0.2875(4) 0.1855(2) 0.0483(10) Uani 1 1 d . . .
H4A H 0.5830 0.2701 0.1769 0.058 Uiso 1 1 calc R . .
H4B H 0.5058 0.3767 0.2087 0.058 Uiso 1 1 calc R . .
C5 C 0.4120(3) 0.2707(4) 0.0974(3) 0.0490(10) Uani 1 1 d . . .
H5A H 0.3741 0.3544 0.0776 0.059 Uiso 1 1 calc R . .
H5B H 0.4444 0.2356 0.0509 0.059 Uiso 1 1 calc R . .
O6 O 0.3027(2) 0.0476(3) 0.22897(18) 0.0500(7) Uani 1 1 d D . .
H6 H 0.327(6) 0.034(6) 0.2908(10) 0.15(3) Uiso 1 1 d D . .
N11 N -0.0301(3) 0.1058(3) -0.1102(2) 0.0444(8) Uani 1 1 d D . .
H11 H -0.063(3) 0.049(3) -0.087(3) 0.055(8) Uiso 1 1 d D . .
C12 C 0.0719(3) 0.1472(4) -0.0621(2) 0.0402(8) Uani 1 1 d . . .
C13 C 0.1162(4) 0.2533(4) -0.1109(2) 0.0497(10) Uani 1 1 d . . .
H13A H 0.1928 0.2312 -0.1172 0.060 Uiso 1 1 calc R . .
H13B H 0.1204 0.3373 -0.0798 0.060 Uiso 1 1 calc R . .
C14 C 0.0280(4) 0.2602(4) -0.2024(3) 0.0541(10) Uani 1 1 d . . .
H14A H 0.0627 0.2299 -0.2488 0.065 Uiso 1 1 calc R . .
H14B H 0.0009 0.3504 -0.2157 0.065 Uiso 1 1 calc R . .
C15 C -0.0728(4) 0.1695(4) -0.1965(3) 0.0541(11) Uani 1 1 d . . .
H15A H -0.1425 0.2204 -0.1989 0.065 Uiso 1 1 calc R . .
H15B H -0.0892 0.1048 -0.2444 0.065 Uiso 1 1 calc R . .
O16 O 0.1212(2) 0.1035(2) 0.01287(17) 0.0492(7) Uani 1 1 d . . .
N21 N 0.3913(4) 0.1227(4) 0.5236(2) 0.0615(10) Uani 1 1 d D . .
H21 H 0.452(3) 0.081(4) 0.552(2) 0.055(8) Uiso 1 1 d D . .
C22 C 0.3439(4) 0.0960(4) 0.4395(3) 0.0495(10) Uani 1 1 d . . .
C23 C 0.2327(4) 0.1713(5) 0.4092(3) 0.0626(12) Uani 1 1 d . . .
H23A H 0.1676 0.1108 0.3908 0.075 Uiso 1 1 calc R . .
H23B H 0.2344 0.2281 0.3592 0.075 Uiso 1 1 calc R . .
C24 C 0.2218(4) 0.2525(5) 0.4875(3) 0.0754(14) Uani 1 1 d . . .
H24A H 0.1507 0.2308 0.5036 0.090 Uiso 1 1 calc R . .
H24B H 0.2212 0.3463 0.4738 0.090 Uiso 1 1 calc R . .
C25 C 0.3277(4) 0.2176(5) 0.5635(3) 0.0708(14) Uani 1 1 d . . .
H25A H 0.3744 0.2956 0.5844 0.085 Uiso 1 1 calc R . .
H25B H 0.3045 0.1782 0.6132 0.085 Uiso 1 1 calc R . .
O26 O 0.3853(3) 0.0184(3) 0.39359(19) 0.0574(7) Uani 1 1 d . . .

loop_
_atom_site_aniso_label
_atom_site_aniso_U_11
_atom_site_aniso_U_22
_atom_site_aniso_U_33
_atom_site_aniso_U_23
_atom_site_aniso_U_13
_atom_site_aniso_U_12
Br1 0.0454(2) 0.0511(2) 0.0470(2) -0.00222(19) 0.00623(17) -0.00076(19)
Br2 0.0587(3) 0.0660(3) 0.0449(2) -0.0010(2) -0.00294(19) -0.0024(2)
Br3 0.0615(3) 0.0889(4) 0.0500(3) -0.0054(2) -0.0074(2) 0.0031(3)
N1 0.0371(18) 0.0491(18) 0.0349(17) 0.0022(15) -0.0014(14) -0.0071(15)
C2 0.036(2) 0.0404(19) 0.0355(19) -0.0036(16) 0.0069(15) -0.0006(16)
C3 0.035(2) 0.057(2) 0.044(2) -0.0028(19) -0.0025(17) 0.0004(18)
C4 0.041(2) 0.051(2) 0.048(2) -0.0015(19) 0.0041(18) -0.0116(18)
C5 0.048(2) 0.051(2) 0.046(2) 0.0043(18) 0.0077(19) -0.0087(19)
O6 0.0462(16) 0.0571(16) 0.0428(16) 0.0093(14) 0.0050(13) -0.0107(13)
N11 0.048(2) 0.0464(19) 0.0355(17) 0.0048(14) 0.0039(15) -0.0065(15)
C12 0.040(2) 0.042(2) 0.038(2) -0.0054(17) 0.0082(17) 0.0022(16)
C13 0.055(3) 0.047(2) 0.045(2) -0.0003(18) 0.011(2) -0.0062(19)
C14 0.061(3) 0.056(2) 0.044(2) 0.010(2) 0.013(2) 0.005(2)
C15 0.064(3) 0.051(2) 0.038(2) 0.0019(19) -0.0031(19) -0.001(2)
O16 0.0424(16) 0.0618(17) 0.0369(14) 0.0065(13) -0.0012(12) -0.0062(13)
N21 0.063(3) 0.074(3) 0.042(2) 0.0082(19) 0.0031(18) 0.003(2)
C22 0.053(3) 0.053(2) 0.041(2) 0.014(2) 0.0077(19) -0.002(2)
C23 0.048(3) 0.076(3) 0.058(3) 0.003(2) 0.002(2) 0.004(2)
C24 0.069(3) 0.086(4) 0.075(4) 0.005(3) 0.025(3) 0.014(3)
C25 0.077(4) 0.077(3) 0.056(3) -0.010(3) 0.014(3) -0.008(3)
O26 0.0604(18) 0.0711(19) 0.0377(15) 0.0109(14) 0.0072(14) 0.0175(15)

loop_
_atom_type_symbol
_atom_type_description
_atom_type_scat_dispersion_real
_atom_type_scat_dispersion_imag
_atom_type_scat_source
C C 0.0033 0.0016 'International Tables Vol C Tables 4.2.6.8 and 6.1.1.4'
N N 0.0061 0.0033 'International Tables Vol C Tables 4.2.6.8 and 6.1.1.4'
Br Br -0.2901 2.4595 'International Tables Vol C Tables 4.2.6.8 and 6.1.1.4'
O O 0.0106 0.0060 'International Tables Vol C Tables 4.2.6.8 and 6.1.1.4'
H H 0.0000 0.0000 'International Tables Vol C Tables 4.2.6.8 and 6.1.1.4'

loop_
_geom_angle_atom_site_label_1
_geom_angle_atom_site_label_2
_geom_angle_atom_site_label_3
_geom_angle
_geom_angle_site_symmetry_1
_geom_angle_site_symmetry_3
_geom_angle_publ_flag
Br2 Br1 Br3 178.15(2) . . ?
C2 N1 C5 114.8(3) . . ?
C2 N1 H1 122(3) . . ?
C5 N1 H1 123(3) . . ?
N1 C2 O6 122.9(3) . . ?
N1 C2 C3 111.7(3) . . ?
O6 C2 C3 125.4(3) . . ?
C2 C3 C4 104.3(3) . . ?
C2 C3 H3A 110.9 . . ?
C4 C3 H3A 110.9 . . ?
C2 C3 H3B 110.9 . . ?
C4 C3 H3B 110.9 . . ?
H3A C3 H3B 108.9 . . ?
C3 C4 C5 105.0(3) . . ?
C3 C4 H4A 110.7 . . ?
C5 C4 H4A 110.7 . . ?
C3 C4 H4B 110.7 . . ?
C5 C4 H4B 110.7 . . ?
H4A C4 H4B 108.8 . . ?
N1 C5 C4 103.7(3) . . ?
N1 C5 H5A 111.0 . . ?
C4 C5 H5A 111.0 . . ?
N1 C5 H5B 111.0 . . ?
C4 C5 H5B 111.0 . . ?
H5A C5 H5B 109.0 . . ?
C2 O6 H6 115(4) . . ?
C12 N11 C15 115.5(3) . . ?
C12 N11 H11 117(3) . . ?
C15 N11 H11 128(3) . . ?
O16 C12 N11 124.0(4) . . ?
O16 C12 C13 126.2(3) . . ?
N11 C12 C13 109.8(3) . . ?
C12 C13 C14 104.8(3) . . ?
C12 C13 H13A 110.8 . . ?
C14 C13 H13A 110.8 . . ?
C12 C13 H13B 110.8 . . ?
C14 C13 H13B 110.8 . . ?
H13A C13 H13B 108.9 . . ?
C13 C14 C15 106.1(3) . . ?
C13 C14 H14A 110.5 . . ?
C15 C14 H14A 110.5 . . ?
C13 C14 H14B 110.5 . . ?
C15 C14 H14B 110.5 . . ?
H14A C14 H14B 108.7 . . ?
N11 C15 C14 103.2(3) . . ?
N11 C15 H15A 111.1 . . ?
C14 C15 H15A 111.1 . . ?
N11 C15 H15B 111.1 . . ?
C14 C15 H15B 111.1 . . ?
H15A C15 H15B 109.1 . . ?
C22 N21 C25 115.0(4) . . ?
C22 N21 H21 120(3) . . ?
C25 N21 H21 124(3) . . ?
O26 C22 N21 124.6(4) . . ?
O26 C22 C23 126.3(4) . . ?
N21 C22 C23 109.0(4) . . ?
C22 C23 C24 106.4(4) . . ?
C22 C23 H23A 110.5 . . ?
C24 C23 H23A 110.5 . . ?
C22 C23 H23B 110.5 . . ?
C24 C23 H23B 110.5 . . ?
H23A C23 H23B 108.6 . . ?
C23 C24 C25 105.6(4) . . ?
C23 C24 H24A 110.6 . . ?
C25 C24 H24A 110.6 . . ?
C23 C24 H24B 110.6 . . ?
C25 C24 H24B 110.6 . . ?
H24A C24 H24B 108.7 . . ?
N21 C25 C24 104.0(4) . . ?
N21 C25 H25A 111.0 . . ?
C24 C25 H25A 111.0 . . ?
N21 C25 H25B 111.0 . . ?
C24 C25 H25B 111.0 . . ?
H25A C25 H25B 109.0 . . ?

loop_
_geom_bond_atom_site_label_1
_geom_bond_atom_site_label_2
_geom_bond_distance
_geom_bond_site_symmetry_2
_geom_bond_publ_flag
Br1 Br2 2.5283(9) . ?
Br1 Br3 2.5559(9) . ?
N1 C2 1.265(4) . ?
N1 C5 1.452(5) . ?
N1 H1 0.78(2) . ?
C2 O6 1.280(4) . ?
C2 C3 1.489(5) . ?
C3 C4 1.518(5) . ?
C3 H3A 0.9700 . ?
C3 H3B 0.9700 . ?
C4 C5 1.538(5) . ?
C4 H4A 0.9700 . ?
C4 H4B 0.9700 . ?
C5 H5A 0.9700 . ?
C5 H5B 0.9700 . ?
O6 H6 0.937(10) . ?
N11 C12 1.318(5) . ?
N11 C15 1.451(5) . ?
N11 H11 0.82(3) . ?
C12 O16 1.240(4) . ?
C12 C13 1.486(5) . ?
C13 C14 1.530(5) . ?
C13 H13A 0.9700 . ?
C13 H13B 0.9700 . ?
C14 C15 1.532(6) . ?
C14 H14A 0.9700 . ?
C14 H14B 0.9700 . ?
C15 H15A 0.9700 . ?
C15 H15B 0.9700 . ?
N21 C22 1.307(5) . ?
N21 C25 1.457(6) . ?
N21 H21 0.85(2) . ?
C22 O26 1.244(5) . ?
C22 C23 1.494(6) . ?
C23 C24 1.500(6) . ?
C23 H23A 0.9700 . ?
C23 H23B 0.9700 . ?
C24 C25 1.526(6) . ?
C24 H24A 0.9700 . ?
C24 H24B 0.9700 . ?
C25 H25A 0.9700 . ?
C25 H25B 0.9700 . ?

loop_
_geom_hbond_atom_site_label_D
_geom_hbond_atom_site_label_H
_geom_hbond_atom_site_label_A
_geom_hbond_distance_DH
_geom_hbond_distance_HA
_geom_hbond_distance_DA
_geom_hbond_angle_DHA
_geom_hbond_site_symmetry_A
O6 H6 O26 0.937(10) 1.571(15) 2.502(4) 172(7) .
N1 H1 O16 0.78(2) 1.94(3) 2.725(4) 175(4) .
N11 H11 O16 0.82(3) 2.15(3) 2.964(4) 171(4) 3
N21 H21 O26 0.85(2) 2.15(3) 2.998(5) 171(4) 3_656
